data_7157920
loop_
_publ_author_name
'Pti\<cek, Lucija'
'Hok, Lucija'
'Grb\<ci\'c, Petra'
'Topi\'c, Filip'
'Cetina, Mario'
'Rissanen, Kari'
'Paveli\'c, Sandra Kraljevi\'c'
'Vianello, Robert'
'Racan\'e, Livio'

_publ_section_title
;
 Amidino substituted 2-aminophenols: biologically important building
 blocks for the amidino-functionalization of 2-substituted benzoxazoles.
;
_journal_issue 12
_journal_name_full 'Organic &amp; biomolecular chemistry'
_journal_page_first 2784
_journal_page_last 2793
_journal_paper_doi 10.1039/d1ob00235j
_journal_volume 19
_journal_year 2021
_chemical_formula_moiety 'C14 H19 N6 O2, Cl, 2(H2 O)'
_chemical_formula_sum 'C14 H23 Cl N6 O4'
_chemical_formula_weight 374.83
_space_group_crystal_system monoclinic
_space_group_IT_number 14
_space_group_name_Hall '-P 2ybc'
_space_group_name_H-M_alt 'P 1 21/c 1'
_atom_sites_solution_hydrogens mixed
_atom_sites_solution_primary direct
_atom_sites_solution_secondary difmap
_audit_creation_method SHELXL-2017/1
_audit_update_record
;
2021-02-03 deposited with the CCDC.	2021-03-02 downloaded from the CCDC.
;
_cell_angle_alpha 90
_cell_angle_beta 113.446(11)
_cell_angle_gamma 90
_cell_formula_units_Z 2
_cell_length_a 4.3443(4)
_cell_length_b 14.5191(9)
_cell_length_c 15.9472(15)
_cell_measurement_reflns_used 869
_cell_measurement_temperature 295(2)
_cell_measurement_theta_max 30.5400
_cell_measurement_theta_min 4.4200
_cell_volume 922.83(15)
_computing_cell_refinement 'CrysAlisPro (Agilent Technologies, 2013)'
_computing_data_collection 'CrysAlisPro (Agilent Technologies, 2013)'
_computing_data_reduction 'CrysAlisPro (Agilent Technologies, 2013)'
_computing_publication_material 'OLEX2 (Dolomanov et al., 2009) & WinGX (Farrugia, 2012)'
_computing_structure_refinement 'SHELXL-2017/1 (Sheldrick, 2017)'
_computing_structure_solution 'SIR2004 (Burla et al., 2005)'
_diffrn_ambient_temperature 295(2)
_diffrn_detector_area_resol_mean 16.3426
_diffrn_measured_fraction_theta_full 0.996
_diffrn_measured_fraction_theta_max 0.996
_diffrn_measurement_device_type 'Xcalibur, Sapphire3'
_diffrn_measurement_method '\w scans'
_diffrn_radiation_monochromator graphite
_diffrn_radiation_type MoK\a
_diffrn_radiation_wavelength 0.71073
_diffrn_reflns_av_R_equivalents 0.0259
_diffrn_reflns_av_unetI/netI 0.0407
_diffrn_reflns_Laue_measured_fraction_full 0.996
_diffrn_reflns_Laue_measured_fraction_max 0.996
_diffrn_reflns_limit_h_max 5
_diffrn_reflns_limit_h_min -5
_diffrn_reflns_limit_k_max 13
_diffrn_reflns_limit_k_min -17
_diffrn_reflns_limit_l_max 19
_diffrn_reflns_limit_l_min -17
_diffrn_reflns_number 3508
_diffrn_reflns_point_group_measured_fraction_full 0.996
_diffrn_reflns_point_group_measured_fraction_max 0.996
_diffrn_reflns_theta_full 25.239
_diffrn_reflns_theta_max 25.239
_diffrn_reflns_theta_min 4.409
_diffrn_source 'Enhance (Mo) X-ray Source'
_exptl_absorpt_coefficient_mu 0.239
_exptl_absorpt_correction_T_max 1.00000
_exptl_absorpt_correction_T_min 0.79356
_exptl_absorpt_correction_type multi-scan
_exptl_absorpt_process_details
;
CrysAlisPro, Agilent Technologies,
Version 1.171.36.28 (release 01-02-2013 CrysAlis171 .NET)
(compiled Feb  1 2013,16:14:44)
Empirical absorption correction using spherical harmonics,
 implemented in SCALE3 ABSPACK scaling algorithm.
;
_exptl_crystal_colour colourless
_exptl_crystal_density_diffrn 1.349
_exptl_crystal_description prism
_exptl_crystal_F_000 396
_exptl_crystal_recrystallization_method 'Re-crystallisation from solvent: methanol'
_exptl_crystal_size_max 0.695
_exptl_crystal_size_mid 0.171
_exptl_crystal_size_min 0.135
_refine_diff_density_max 0.172
_refine_diff_density_min -0.177
_refine_diff_density_rms 0.043
_refine_ls_extinction_method none
_refine_ls_goodness_of_fit_ref 1.028
_refine_ls_hydrogen_treatment mixed
_refine_ls_matrix_type full
_refine_ls_number_parameters 149
_refine_ls_number_reflns 1661
_refine_ls_number_restraints 0
_refine_ls_restrained_S_all 1.028
_refine_ls_R_factor_all 0.0635
_refine_ls_R_factor_gt 0.0440
_refine_ls_shift/su_max 0.001
_refine_ls_shift/su_mean 0.000
_refine_ls_structure_factor_coef Fsqd
_refine_ls_weighting_details 'w=1/[\s^2^(Fo^2^)+(0.0446P)^2^+0.1532P] where P=(Fo^2^+2Fc^2^)/3'
_refine_ls_weighting_scheme calc
_refine_ls_wR_factor_gt 0.0975
_refine_ls_wR_factor_ref 0.1095
_reflns_Friedel_coverage 0.000
_reflns_number_gt 1235
_reflns_number_total 1661
_reflns_threshold_expression 'I > 2\s(I)'
_cod_data_source_file d1ob00235j3.cif
_cod_data_source_block 8a_I_295K
_cod_depositor_comments 'Adding full bibliography for 7157911--7157921.cif.'
_cod_original_sg_symbol_H-M 'P 21/c'
_cod_database_code 7157920
_shelx_shelxl_version_number 2017/1
_shelx_space_group_comment
;
The symmetry employed for this shelxl refinement is uniquely defined
by the following loop, which should always be used as a source of
symmetry information in preference to the above space-group names.
They are only intended as comments.
;

loop_
_space_group_symop_operation_xyz
'x, y, z'
'-x, y+1/2, -z+1/2'
'-x, -y, -z'
'x, -y-1/2, z-1/2'

loop_
_atom_site_label
_atom_site_type_symbol
_atom_site_fract_x
_atom_site_fract_y
_atom_site_fract_z
_atom_site_U_iso_or_equiv
_atom_site_adp_type
_atom_site_occupancy
_atom_site_site_symmetry_order
_atom_site_calc_flag
_atom_site_refinement_flags_posn
_atom_site_refinement_flags_adp
_atom_site_refinement_flags_occupancy
_atom_site_disorder_assembly
_atom_site_disorder_group
N1 N 1.0529(4) 0.04506(11) 0.25212(11) 0.0419(4) Uani 1 1 d G . . . .
H1A H 1.216783 0.074993 0.299106 0.059(6) Uiso 1 1 d G . . . .
H1B H 1.123348 0.017229 0.212147 0.059(7) Uiso 1 1 d G . . . .
N2 N 0.4623(4) 0.32639(13) 0.32724(12) 0.0529(5) Uani 1 1 d . . . . .
H2A H 0.420756 0.375601 0.350904 0.058(7) Uiso 1 1 calc R . . . .
H2B H 0.565434 0.281152 0.361814 0.090(10) Uiso 1 1 calc R . . . .
N3 N 0.2112(5) 0.38935(13) 0.18593(14) 0.0638(6) Uani 1 1 d . . . . .
H3A H 0.169993 0.438472 0.209790 0.082(8) Uiso 1 1 calc R . . . .
H3B H 0.149211 0.385575 0.127673 0.104(11) Uiso 1 1 calc R . . . .
O1 O 0.6194(3) -0.00243(9) 0.08387(8) 0.0450(4) Uani 1 1 d . . . . .
H1 H 0.500000 0.000000 0.000000 0.105(13) Uiso 1 2 d S . P . .
C4 C 0.4357(5) 0.23683(13) 0.19700(13) 0.0389(5) Uani 1 1 d . . . . .
C5 C 0.2200(5) 0.21052(14) 0.10978(13) 0.0442(5) Uani 1 1 d . . . . .
H5 H 0.034511 0.246851 0.077084 0.053 Uiso 1 1 calc R U . . .
C6 C 0.2779(5) 0.13082(14) 0.07097(13) 0.0431(5) Uani 1 1 d . . . . .
H6 H 0.129858 0.113973 0.012529 0.052 Uiso 1 1 calc R U . . .
C1 C 0.5535(4) 0.07558(13) 0.11789(12) 0.0368(4) Uani 1 1 d . . . . .
C2 C 0.7772(4) 0.10292(12) 0.20588(12) 0.0346(4) Uani 1 1 d . . . . .
C3 C 0.7148(4) 0.18180(13) 0.24472(13) 0.0381(5) Uani 1 1 d . . . . .
H3 H 0.860388 0.198600 0.303435 0.046 Uiso 1 1 calc R U . . .
C7 C 0.3681(5) 0.32032(13) 0.23829(14) 0.0422(5) Uani 1 1 d . . . . .
Cl1 Cl 0.7220(4) 0.13006(10) 0.44877(9) 0.0603(4) Uani 0.42 1 d . . P A 1
Cl2 Cl 1.000000 0.000000 0.500000 0.0615(15) Uani 0.16 2 d S . P B 2
O1W O 0.4773(8) 0.1546(3) 0.4307(2) 0.0687(9) Uani 0.55 1 d G . P C 3
H11W H 0.355299 0.128440 0.451192 0.103 Uiso 0.55 1 d G U P C 3
H12W H 0.623955 0.183023 0.471737 0.103 Uiso 0.55 1 d G U P C 3
O2W O 1.1187(11) 0.0749(3) 0.5008(3) 0.0806(12) Uani 0.45 1 d G . P D 4
H21W H 0.949169 0.046225 0.469554 0.121 Uiso 0.45 1 d G U P D 4
H22W H 1.266666 0.038735 0.530568 0.121 Uiso 0.45 1 d G U P D 4

loop_
_atom_site_aniso_label
_atom_site_aniso_U_11
_atom_site_aniso_U_22
_atom_site_aniso_U_33
_atom_site_aniso_U_23
_atom_site_aniso_U_13
_atom_site_aniso_U_12
N1 0.0430(9) 0.0363(9) 0.0467(9) -0.0015(8) 0.0181(8) 0.0009(8)
N2 0.0656(11) 0.0386(10) 0.0505(10) -0.0112(9) 0.0188(9) 0.0067(9)
N3 0.1024(15) 0.0403(11) 0.0590(12) 0.0052(9) 0.0429(11) 0.0211(11)
O1 0.0643(9) 0.0352(8) 0.0395(7) -0.0045(6) 0.0248(7) 0.0018(7)
C4 0.0463(10) 0.0324(10) 0.0444(11) -0.0008(9) 0.0246(9) -0.0015(9)
C5 0.0478(11) 0.0450(12) 0.0411(11) 0.0042(10) 0.0190(9) 0.0081(10)
C6 0.0507(11) 0.0441(12) 0.0348(10) -0.0018(9) 0.0175(9) -0.0010(10)
C1 0.0479(10) 0.0319(10) 0.0381(10) -0.0017(9) 0.0250(9) -0.0044(9)
C2 0.0373(9) 0.0312(10) 0.0409(10) 0.0010(8) 0.0215(8) -0.0032(8)
C3 0.0398(10) 0.0352(10) 0.0411(10) -0.0039(9) 0.0179(8) -0.0068(9)
C7 0.0482(11) 0.0338(11) 0.0498(12) -0.0011(10) 0.0251(9) -0.0009(9)
Cl1 0.0828(11) 0.0515(8) 0.0409(7) 0.0001(6) 0.0185(7) -0.0123(8)
Cl2 0.092(4) 0.044(3) 0.040(3) -0.005(2) 0.018(3) 0.012(3)
O1W 0.0518(18) 0.085(3) 0.0645(19) 0.0132(19) 0.0184(15) 0.0058(19)
O2W 0.087(3) 0.079(3) 0.076(3) 0.006(3) 0.033(2) 0.019(3)

loop_
_atom_type_symbol
_atom_type_description
_atom_type_scat_dispersion_real
_atom_type_scat_dispersion_imag
_atom_type_scat_source
C C 0.0033 0.0016 'International Tables Vol C Tables 4.2.6.8 and 6.1.1.4'
H H 0.0000 0.0000 'International Tables Vol C Tables 4.2.6.8 and 6.1.1.4'
Cl Cl 0.1484 0.1585 'International Tables Vol C Tables 4.2.6.8 and 6.1.1.4'
N N 0.0061 0.0033 'International Tables Vol C Tables 4.2.6.8 and 6.1.1.4'
O O 0.0106 0.0060 'International Tables Vol C Tables 4.2.6.8 and 6.1.1.4'

loop_
_geom_angle_atom_site_label_1
_geom_angle_atom_site_label_2
_geom_angle_atom_site_label_3
_geom_angle
_geom_angle_site_symmetry_1
_geom_angle_site_symmetry_3
_geom_angle_publ_flag
C2 N1 H1A 111.7 . . ?
C2 N1 H1B 110.7 . . ?
H1A N1 H1B 114.8 . . ?
C7 N2 H2A 120.0 . . ?
C7 N2 H2B 120.0 . . ?
H2A N2 H2B 120.0 . . ?
C7 N3 H3A 120.0 . . ?
C7 N3 H3B 120.0 . . ?
H3A N3 H3B 120.0 . . ?
C1 O1 H1 110.63 . . ?
C5 C4 C3 118.85(18) . . ?
C5 C4 C7 120.20(18) . . ?
C3 C4 C7 120.95(17) . . ?
C6 C5 C4 120.62(18) . . ?
C6 C5 H5 119.7 . . ?
C4 C5 H5 119.7 . . ?
C5 C6 C1 120.96(18) . . ?
C5 C6 H6 119.5 . . ?
C1 C6 H6 119.5 . . ?
O1 C1 C6 123.36(16) . . ?
O1 C1 C2 117.97(16) . . ?
C6 C1 C2 118.66(17) . . ?
C3 C2 N1 122.59(17) . . ?
C3 C2 C1 120.01(17) . . ?
N1 C2 C1 117.36(16) . . ?
C2 C3 C4 120.87(18) . . ?
C2 C3 H3 119.6 . . ?
C4 C3 H3 119.6 . . ?
N3 C7 N2 119.79(19) . . ?
N3 C7 C4 119.60(18) . . ?
N2 C7 C4 120.61(18) . . ?
H11W O1W H12W 109.5 . . ?
H21W O2W H22W 109.5 . . ?

loop_
_geom_bond_atom_site_label_1
_geom_bond_atom_site_label_2
_geom_bond_distance
_geom_bond_site_symmetry_2
_geom_bond_publ_flag
N1 C2 1.407(2) . ?
N1 H1A 0.9124 . ?
N1 H1B 0.9048 . ?
N2 C7 1.314(3) . ?
N2 H2A 0.8600 . ?
N2 H2B 0.8600 . ?
N3 C7 1.309(2) . ?
N3 H3A 0.8600 . ?
N3 H3B 0.8600 . ?
O1 C1 1.335(2) . ?
O1 H1 1.2277 . ?
C4 C5 1.386(3) . ?
C4 C3 1.398(3) . ?
C4 C7 1.464(3) . ?
C5 C6 1.382(3) . ?
C5 H5 0.9300 . ?
C6 C1 1.387(3) . ?
C6 H6 0.9300 . ?
C1 C2 1.409(2) . ?
C2 C3 1.379(2) . ?
C3 H3 0.9300 . ?
O1W H11W 0.8189 . ?
O1W H12W 0.8205 . ?
O2W H21W 0.8199 . ?
O2W H22W 0.8200 . ?

loop_
_geom_torsion_atom_site_label_1
_geom_torsion_atom_site_label_2
_geom_torsion_atom_site_label_3
_geom_torsion_atom_site_label_4
_geom_torsion
_geom_torsion_site_symmetry_1
_geom_torsion_site_symmetry_2
_geom_torsion_site_symmetry_3
_geom_torsion_site_symmetry_4
_geom_torsion_publ_flag
C3 C4 C5 C6 0.6(3) . . . . ?
C7 C4 C5 C6 -178.66(16) . . . . ?
C4 C5 C6 C1 -0.4(3) . . . . ?
C5 C6 C1 O1 179.42(16) . . . . ?
C5 C6 C1 C2 -0.8(3) . . . . ?
O1 C1 C2 C3 -178.39(15) . . . . ?
C6 C1 C2 C3 1.8(3) . . . . ?
O1 C1 C2 N1 -0.8(2) . . . . ?
C6 C1 C2 N1 179.45(15) . . . . ?
N1 C2 C3 C4 -179.14(16) . . . . ?
C1 C2 C3 C4 -1.6(3) . . . . ?
C5 C4 C3 C2 0.4(3) . . . . ?
C7 C4 C3 C2 179.69(16) . . . . ?
C5 C4 C7 N3 -30.1(3) . . . . ?
C3 C4 C7 N3 150.62(19) . . . . ?
C5 C4 C7 N2 149.6(2) . . . . ?
C3 C4 C7 N2 -29.7(3) . . . . ?
